data_7202992
loop_
_publ_author_name
'Du, Miao'
'Li, Cheng-Peng'
'Zhao, Xiao-Jun'
'Yu, Qian'

_publ_section_title
;
 Interplay of coordinative and supramolecular interactions in
 engineering unusual crystalline architectures of low-dimensional
 metal--pamoate complexes under co-ligand intervention
;
_journal_issue 11
_journal_name_full CrystEngComm
_journal_page_first 1011
_journal_paper_doi 10.1039/b707853f
_journal_volume 9
_journal_year 2007
_chemical_formula_sum 'C38 H29 Cd N3 O7'
_chemical_formula_weight 752.04
_chemical_name_systematic
;
?
;
_space_group_IT_number 13
_symmetry_cell_setting monoclinic
_symmetry_space_group_name_Hall '-P 2yc'
_symmetry_space_group_name_H-M 'P 1 2/c 1'
_atom_sites_solution_hydrogens geom
_atom_sites_solution_primary direct
_atom_sites_solution_secondary difmap
_audit_creation_method SHELXL-97
_cell_angle_alpha 90.00
_cell_angle_beta 110.135(8)
_cell_angle_gamma 90.00
_cell_formula_units_Z 4
_cell_length_a 11.8834(19)
_cell_length_b 15.273(2)
_cell_length_c 19.365(3)
_cell_measurement_reflns_used 4789
_cell_measurement_temperature 295(2)
_cell_measurement_theta_max 22.89
_cell_measurement_theta_min 2.23
_cell_volume 3299.9(9)
_computing_cell_refinement 'Bruker APEX II'
_computing_data_collection 'Bruker APEX II'
_computing_data_reduction 'Bruker SAINT'
_computing_molecular_graphics 'Bruker SHELXTL'
_computing_publication_material 'Bruker SHELXTL'
_computing_structure_refinement 'SHELXL-97 (Sheldrick, 1997)'
_computing_structure_solution 'SHELXS-97 (Sheldrick, 1990)'
_diffrn_ambient_temperature 295(2)
_diffrn_measured_fraction_theta_full 0.998
_diffrn_measured_fraction_theta_max 0.998
_diffrn_measurement_device_type 'APEX II CCD area detector'
_diffrn_measurement_method 'phi and omega scans'
_diffrn_radiation_monochromator graphite
_diffrn_radiation_source 'fine-focus sealed tube'
_diffrn_radiation_type MoK\a
_diffrn_radiation_wavelength 0.71073
_diffrn_reflns_av_R_equivalents 0.0272
_diffrn_reflns_av_sigmaI/netI 0.0313
_diffrn_reflns_limit_h_max 14
_diffrn_reflns_limit_h_min -13
_diffrn_reflns_limit_k_max 18
_diffrn_reflns_limit_k_min -15
_diffrn_reflns_limit_l_max 23
_diffrn_reflns_limit_l_min -22
_diffrn_reflns_number 17710
_diffrn_reflns_theta_full 25.03
_diffrn_reflns_theta_max 25.03
_diffrn_reflns_theta_min 1.83
_exptl_absorpt_coefficient_mu 0.718
_exptl_absorpt_correction_T_max 1.000000
_exptl_absorpt_correction_T_min 0.759111
_exptl_absorpt_correction_type multi-scan
_exptl_absorpt_process_details SADABS
_exptl_crystal_colour Pale-Yellow
_exptl_crystal_density_diffrn 1.514
_exptl_crystal_density_meas ?
_exptl_crystal_density_method 'not measured'
_exptl_crystal_description Rhombous
_exptl_crystal_F_000 1528
_exptl_crystal_size_max 0.22
_exptl_crystal_size_mid 0.16
_exptl_crystal_size_min 0.12
_refine_diff_density_max 0.420
_refine_diff_density_min -0.399
_refine_diff_density_rms 0.055
_refine_ls_extinction_method none
_refine_ls_goodness_of_fit_ref 1.039
_refine_ls_hydrogen_treatment constr
_refine_ls_matrix_type full
_refine_ls_number_parameters 447
_refine_ls_number_reflns 5817
_refine_ls_number_restraints 0
_refine_ls_restrained_S_all 1.039
_refine_ls_R_factor_all 0.0437
_refine_ls_R_factor_gt 0.0313
_refine_ls_shift/su_max 0.001
_refine_ls_shift/su_mean 0.000
_refine_ls_structure_factor_coef Fsqd
_refine_ls_weighting_details 'calc w=1/[\s^2^(Fo^2^)+(0.0493P)^2^+0.8703P] where P=(Fo^2^+2Fc^2^)/3'
_refine_ls_weighting_scheme calc
_refine_ls_wR_factor_gt 0.0822
_refine_ls_wR_factor_ref 0.0877
_reflns_number_gt 4619
_reflns_number_total 5817
_reflns_threshold_expression >2sigma(I)
_cod_data_source_file b707853f.txt
_cod_data_source_block 10
_cod_depositor_comments
;
The following automatic conversions were performed:
'_symmetry_cell_setting' value 'Monoclinic' changed to 'monoclinic'
according to '/home/saulius/struct/CIF-dictionaries/cif_core.dic'
dictionary named 'cif_core.dic' version 2.4.1 from
2010-06-29.

'_exptl_absorpt_correction_type' value 'Multi-Scan' changed
to 'multi-scan' according to
'/home/saulius/struct/CIF-dictionaries/cif_core.dic' dictionary named
'cif_core.dic' version 2.4.1 from 2010-06-29.

Automatic conversion script
Id: cif_fix_enum 1527 2010-12-29 10:47:43Z saulius 

The following automatic conversions were performed:

'_exptl_crystal_density_meas' value 'Nnoe' was changed to '?' - the
value is perceived as not measured.

Automatic conversion script
Id: cif_fix_values 3008 2015-01-20 13:52:24Z robertas 
;
_cod_original_sg_symbol_H-M P2/c
_cod_database_code 7202992

loop_
_symmetry_equiv_pos_as_xyz
'x, y, z'
'-x, y, -z+1/2'
'-x, -y, -z'
'x, -y, z-1/2'

loop_
_atom_site_label
_atom_site_type_symbol
_atom_site_fract_x
_atom_site_fract_y
_atom_site_fract_z
_atom_site_U_iso_or_equiv
_atom_site_adp_type
_atom_site_occupancy
_atom_site_symmetry_multiplicity
_atom_site_calc_flag
_atom_site_refinement_flags
_atom_site_disorder_assembly
_atom_site_disorder_group
Cd1 Cd 0.099519(18) 0.286936(13) 0.352671(11) 0.04042(9) Uani 1 1 d . . .
O1 O 0.2582(2) 0.30090(16) 0.47226(12) 0.0616(6) Uani 1 1 d . . .
O2 O 0.1023(2) 0.21699(14) 0.45908(12) 0.0569(6) Uani 1 1 d . . .
O3 O -0.0896(2) 0.24241(16) 0.28632(14) 0.0676(7) Uani 1 1 d . . .
O4 O 0.2100(2) 0.18887(16) 0.31701(13) 0.0664(7) Uani 1 1 d . . .
O5 O 0.38531(18) 0.09051(15) 0.31775(11) 0.0553(6) Uani 1 1 d . . .
H5 H 0.3399 0.1155 0.3350 0.083 Uiso 1 1 calc R . .
O6 O 0.4120(2) 0.33005(17) 0.59838(12) 0.0609(6) Uani 1 1 d . . .
H6 H 0.3782 0.3330 0.5537 0.091 Uiso 1 1 calc R . .
N1 N -0.0065(2) 0.40289(19) 0.38012(16) 0.0600(7) Uani 1 1 d . . .
N2 N 0.1668(2) 0.41649(18) 0.31880(15) 0.0557(7) Uani 1 1 d . . .
C1 C 0.1994(3) 0.2503(2) 0.49880(17) 0.0472(7) Uani 1 1 d . . .
C2 C 0.2450(2) 0.23271(18) 0.57962(15) 0.0401(7) Uani 1 1 d . . .
C3 C 0.1838(3) 0.1774(2) 0.60886(16) 0.0439(7) Uani 1 1 d . . .
H3 H 0.1164 0.1487 0.5778 0.053 Uiso 1 1 calc R . .
C4 C 0.2201(2) 0.16277(18) 0.68496(16) 0.0425(7) Uani 1 1 d . . .
C5 C 0.1544(3) 0.1068(2) 0.71533(19) 0.0592(9) Uani 1 1 d . . .
H5A H 0.0876 0.0776 0.6841 0.071 Uiso 1 1 calc R . .
C6 C 0.1870(3) 0.0949(3) 0.7888(2) 0.0683(10) Uani 1 1 d . . .
H6A H 0.1429 0.0579 0.8079 0.082 Uiso 1 1 calc R . .
C7 C 0.2873(3) 0.1386(2) 0.83577(19) 0.0575(8) Uani 1 1 d . . .
H7 H 0.3091 0.1306 0.8863 0.069 Uiso 1 1 calc R . .
C8 C 0.3539(3) 0.1926(2) 0.80937(16) 0.0468(7) Uani 1 1 d . . .
H8 H 0.4202 0.2209 0.8420 0.056 Uiso 1 1 calc R . .
C9 C 0.3237(2) 0.20620(17) 0.73269(16) 0.0385(6) Uani 1 1 d . . .
C10 C 0.3911(2) 0.26160(19) 0.70241(15) 0.0376(6) Uani 1 1 d . . .
C11 C 0.3505(3) 0.27502(18) 0.62742(16) 0.0418(7) Uani 1 1 d . . .
C12 C 0.1707(3) 0.1908(2) 0.24774(19) 0.0502(8) Uani 1 1 d . . .
C13 C 0.2259(2) 0.13274(19) 0.20672(16) 0.0440(7) Uani 1 1 d . . .
C14 C 0.1716(3) 0.1215(2) 0.13220(17) 0.0505(8) Uani 1 1 d . . .
H14 H 0.0994 0.1497 0.1081 0.061 Uiso 1 1 calc R . .
C15 C 0.2218(3) 0.0689(2) 0.09191(16) 0.0480(7) Uani 1 1 d . . .
C16 C 0.1630(3) 0.0542(2) 0.01586(19) 0.0657(9) Uani 1 1 d . . .
H16 H 0.0888 0.0800 -0.0078 0.079 Uiso 1 1 calc R . .
C17 C 0.2131(4) 0.0030(3) -0.0234(2) 0.0741(11) Uani 1 1 d . . .
H17 H 0.1720 -0.0078 -0.0729 0.089 Uiso 1 1 calc R . .
C18 C 0.3258(4) -0.0329(2) 0.0110(2) 0.0679(10) Uani 1 1 d . . .
H18 H 0.3613 -0.0657 -0.0164 0.081 Uiso 1 1 calc R . .
C19 C 0.3853(3) -0.0210(2) 0.08401(18) 0.0541(8) Uani 1 1 d . . .
H19 H 0.4608 -0.0460 0.1054 0.065 Uiso 1 1 calc R . .
C20 C 0.3355(3) 0.02822(18) 0.12845(16) 0.0428(7) Uani 1 1 d . . .
C21 C 0.3901(2) 0.03695(17) 0.20602(16) 0.0387(6) Uani 1 1 d . . .
C22 C 0.3341(2) 0.08673(19) 0.24359(15) 0.0416(7) Uani 1 1 d . . .
C23 C 0.5000 0.3127(3) 0.7500 0.0446(10) Uani 1 2 d S . .
H23A H 0.4745 0.3504 0.7821 0.053 Uiso 0.50 1 calc PR . .
H23B H 0.5255 0.3504 0.7179 0.053 Uiso 0.50 1 calc PR . .
C24 C 0.5000 -0.0143(3) 0.2500 0.0422(9) Uani 1 2 d S . .
H24A H 0.4782 -0.0520 0.2837 0.051 Uiso 0.50 1 calc PR . .
H24B H 0.5218 -0.0520 0.2163 0.051 Uiso 0.50 1 calc PR . .
C25 C 0.0293(3) 0.4833(2) 0.3688(2) 0.0720(11) Uani 1 1 d . . .
C26 C 0.1209(3) 0.4902(2) 0.3367(2) 0.0691(10) Uani 1 1 d . . .
C27 C 0.2492(4) 0.4227(3) 0.2879(3) 0.0839(13) Uani 1 1 d . . .
H27 H 0.2801 0.3716 0.2753 0.101 Uiso 1 1 calc R . .
C28 C 0.2913(6) 0.5022(4) 0.2734(4) 0.141(3) Uani 1 1 d . . .
H28 H 0.3511 0.5049 0.2526 0.169 Uiso 1 1 calc R . .
C29 C 0.2440(6) 0.5758(4) 0.2900(5) 0.159(3) Uani 1 1 d . . .
H29 H 0.2688 0.6297 0.2781 0.191 Uiso 1 1 calc R . .
C30 C 0.1591(5) 0.5733(3) 0.3244(4) 0.121(2) Uani 1 1 d . . .
C31 C 0.1085(7) 0.6485(4) 0.3443(5) 0.186(4) Uani 1 1 d . . .
H31 H 0.1360 0.7035 0.3370 0.223 Uiso 1 1 calc R . .
C32 C 0.0238(7) 0.6426(4) 0.3728(6) 0.187(4) Uani 1 1 d . . .
H32 H -0.0085 0.6936 0.3844 0.224 Uiso 1 1 calc R . .
C33 C -0.0212(5) 0.5592(3) 0.3869(4) 0.1163(19) Uani 1 1 d . . .
C34 C -0.1103(6) 0.5475(4) 0.4167(4) 0.150(3) Uani 1 1 d . . .
H34 H -0.1452 0.5963 0.4300 0.180 Uiso 1 1 calc R . .
C35 C -0.1476(5) 0.4671(4) 0.4270(4) 0.132(2) Uani 1 1 d . . .
H35 H -0.2089 0.4597 0.4460 0.159 Uiso 1 1 calc R . .
C36 C -0.0923(4) 0.3956(3) 0.4085(3) 0.0898(13) Uani 1 1 d . . .
H36 H -0.1168 0.3399 0.4164 0.108 Uiso 1 1 calc R . .
O7 O 0.4130(9) 0.3580(8) 0.1784(5) 0.339(6) Uani 1 1 d . . .
N3 N 0.4387(6) 0.3105(6) 0.0747(5) 0.155(3) Uani 1 1 d . . .
C37 C 0.4497(9) 0.2334(6) 0.0384(5) 0.184(4) Uani 1 1 d . . .
H37A H 0.4409 0.1837 0.0664 0.276 Uiso 1 1 calc R . .
H37B H 0.5272 0.2317 0.0332 0.276 Uiso 1 1 calc R . .
H37C H 0.3886 0.2320 -0.0094 0.276 Uiso 1 1 calc R . .
C38 C 0.4447(9) 0.3972(6) 0.0442(6) 0.250(6) Uani 1 1 d . . .
H38A H 0.4360 0.4413 0.0774 0.376 Uiso 1 1 calc R . .
H38B H 0.3814 0.4031 -0.0024 0.376 Uiso 1 1 calc R . .
H38C H 0.5207 0.4043 0.0377 0.376 Uiso 1 1 calc R . .
C39 C 0.4222(9) 0.2977(8) 0.1329(8) 0.206(5) Uani 1 1 d . . .
H39 H 0.4155 0.2397 0.1458 0.247 Uiso 1 1 calc R . .

loop_
_atom_site_aniso_label
_atom_site_aniso_U_11
_atom_site_aniso_U_22
_atom_site_aniso_U_33
_atom_site_aniso_U_23
_atom_site_aniso_U_13
_atom_site_aniso_U_12
Cd1 0.04020(13) 0.04504(14) 0.03263(13) -0.00195(9) 0.00819(9) 0.00126(9)
O1 0.0546(13) 0.0898(17) 0.0358(12) 0.0064(11) 0.0097(11) -0.0106(12)
O2 0.0512(13) 0.0694(15) 0.0368(12) 0.0004(10) -0.0019(10) -0.0075(11)
O3 0.0524(14) 0.0624(14) 0.0754(17) 0.0031(13) 0.0060(12) -0.0245(12)
O4 0.0693(15) 0.0790(16) 0.0483(15) -0.0026(12) 0.0168(12) 0.0314(13)
O5 0.0502(12) 0.0703(15) 0.0390(12) -0.0029(10) 0.0071(10) 0.0187(11)
O6 0.0541(13) 0.0839(16) 0.0377(12) 0.0126(12) 0.0070(10) -0.0164(12)
N1 0.0501(16) 0.0628(18) 0.069(2) -0.0138(15) 0.0237(15) 0.0013(13)
N2 0.0556(16) 0.0522(17) 0.0602(18) -0.0024(13) 0.0211(14) -0.0077(13)
C1 0.0463(18) 0.0525(18) 0.0387(17) -0.0006(15) 0.0092(15) 0.0105(15)
C2 0.0378(15) 0.0453(17) 0.0341(15) 0.0009(12) 0.0083(12) 0.0070(12)
C3 0.0369(15) 0.0504(17) 0.0405(17) -0.0051(14) 0.0082(13) 0.0005(13)
C4 0.0390(15) 0.0442(17) 0.0441(17) 0.0019(13) 0.0141(13) 0.0063(13)
C5 0.0534(19) 0.065(2) 0.059(2) 0.0057(17) 0.0199(17) -0.0092(16)
C6 0.066(2) 0.084(3) 0.064(2) 0.018(2) 0.033(2) -0.007(2)
C7 0.060(2) 0.071(2) 0.0460(19) 0.0115(17) 0.0243(16) 0.0069(18)
C8 0.0444(16) 0.0586(19) 0.0361(16) 0.0043(14) 0.0124(14) 0.0105(14)
C9 0.0360(14) 0.0411(16) 0.0375(15) 0.0022(12) 0.0115(12) 0.0103(12)
C10 0.0345(14) 0.0434(16) 0.0297(15) -0.0009(12) 0.0042(12) 0.0049(12)
C11 0.0382(15) 0.0485(18) 0.0370(16) 0.0037(13) 0.0108(13) 0.0026(13)
C12 0.0419(17) 0.0491(18) 0.055(2) -0.0025(15) 0.0104(15) 0.0056(14)
C13 0.0394(15) 0.0442(16) 0.0441(17) 0.0002(13) 0.0090(13) 0.0059(13)
C14 0.0452(17) 0.0544(19) 0.0454(18) 0.0073(15) 0.0072(14) 0.0072(14)
C15 0.0474(17) 0.0534(19) 0.0385(17) 0.0013(14) 0.0085(14) -0.0033(14)
C16 0.069(2) 0.073(2) 0.044(2) 0.0060(17) 0.0053(17) 0.0015(19)
C17 0.100(3) 0.082(3) 0.0368(19) -0.0046(18) 0.019(2) -0.013(2)
C18 0.090(3) 0.067(2) 0.054(2) -0.0113(18) 0.034(2) -0.009(2)
C19 0.0593(19) 0.0527(19) 0.053(2) -0.0055(15) 0.0224(16) -0.0047(16)
C20 0.0447(16) 0.0418(16) 0.0403(17) -0.0024(13) 0.0126(13) -0.0085(13)
C21 0.0338(14) 0.0358(15) 0.0442(17) 0.0008(12) 0.0106(13) -0.0052(12)
C22 0.0384(15) 0.0438(16) 0.0373(16) -0.0001(13) 0.0061(13) 0.0008(13)
C23 0.046(2) 0.046(2) 0.037(2) 0.000 0.0085(19) 0.000
C24 0.040(2) 0.037(2) 0.050(3) 0.000 0.0156(19) 0.000
C25 0.064(2) 0.054(2) 0.094(3) -0.015(2) 0.023(2) 0.0044(18)
C26 0.070(2) 0.045(2) 0.090(3) -0.0015(18) 0.024(2) -0.0038(17)
C27 0.083(3) 0.082(3) 0.104(4) -0.001(2) 0.055(3) -0.017(2)
C28 0.139(5) 0.104(4) 0.228(8) -0.001(5) 0.125(5) -0.036(4)
C29 0.152(6) 0.084(4) 0.271(10) 0.020(5) 0.111(7) -0.038(4)
C30 0.120(4) 0.051(3) 0.211(7) 0.002(3) 0.080(5) -0.015(3)
C31 0.210(8) 0.041(3) 0.348(13) -0.005(4) 0.150(9) -0.006(4)
C32 0.184(7) 0.053(3) 0.358(13) -0.035(5) 0.138(8) 0.013(4)
C33 0.106(4) 0.069(3) 0.180(6) -0.031(3) 0.057(4) 0.016(3)
C34 0.124(5) 0.110(5) 0.243(9) -0.056(5) 0.096(5) 0.023(4)
C35 0.105(4) 0.138(5) 0.189(7) -0.044(5) 0.097(4) 0.004(4)
C36 0.081(3) 0.093(3) 0.113(4) -0.021(3) 0.055(3) -0.001(2)
O7 0.372(14) 0.401(15) 0.278(10) -0.039(10) 0.157(10) 0.095(11)
N3 0.125(5) 0.200(7) 0.177(7) -0.005(6) 0.099(5) 0.003(4)
C37 0.238(11) 0.192(8) 0.137(7) 0.002(6) 0.086(7) -0.040(7)
C38 0.297(13) 0.185(9) 0.379(17) 0.069(9) 0.256(13) -0.006(8)
C39 0.143(7) 0.210(11) 0.270(16) -0.068(10) 0.080(9) 0.021(6)

loop_
_atom_type_symbol
_atom_type_description
_atom_type_scat_dispersion_real
_atom_type_scat_dispersion_imag
_atom_type_scat_source
C C 0.0033 0.0016 'International Tables Vol C Tables 4.2.6.8 and 6.1.1.4'
H H 0.0000 0.0000 'International Tables Vol C Tables 4.2.6.8 and 6.1.1.4'
N N 0.0061 0.0033 'International Tables Vol C Tables 4.2.6.8 and 6.1.1.4'
O O 0.0106 0.0060 'International Tables Vol C Tables 4.2.6.8 and 6.1.1.4'
Cd Cd -0.8075 1.2024 'International Tables Vol C Tables 4.2.6.8 and 6.1.1.4'

loop_
_geom_angle_atom_site_label_1
_geom_angle_atom_site_label_2
_geom_angle_atom_site_label_3
_geom_angle
_geom_angle_site_symmetry_1
_geom_angle_site_symmetry_3
_geom_angle_publ_flag
O4 Cd1 O3 101.23(10) . . ?
O4 Cd1 O2 97.76(9) . . ?
O3 Cd1 O2 94.23(8) . . ?
O4 Cd1 N2 100.79(10) . . ?
O3 Cd1 N2 117.80(9) . . ?
O2 Cd1 N2 138.44(9) . . ?
O4 Cd1 N1 172.07(10) . . ?
O3 Cd1 N1 81.37(10) . . ?
O2 Cd1 N1 89.48(9) . . ?
N2 Cd1 N1 71.48(10) . . ?
O4 Cd1 O1 90.44(9) . . ?
O3 Cd1 O1 148.46(8) . . ?
O2 Cd1 O1 54.91(7) . . ?
N2 Cd1 O1 87.98(9) . . ?
N1 Cd1 O1 91.08(9) . . ?
O4 Cd1 C1 95.18(9) . . ?
O3 Cd1 C1 121.20(10) . . ?
O2 Cd1 C1 27.29(9) . . ?
N2 Cd1 C1 113.64(10) . . ?
N1 Cd1 C1 89.76(10) . . ?
O1 Cd1 C1 27.63(8) . . ?
C1 O1 Cd1 88.74(18) . . ?
C1 O2 Cd1 95.0(2) . . ?
C12 O3 Cd1 157.4(2) 2 . ?
C12 O4 Cd1 105.62(19) . . ?
C22 O5 H5 109.5 . . ?
C11 O6 H6 109.5 . . ?
C36 N1 C25 118.6(3) . . ?
C36 N1 Cd1 125.8(3) . . ?
C25 N1 Cd1 115.5(2) . . ?
C27 N2 C26 119.2(3) . . ?
C27 N2 Cd1 125.1(3) . . ?
C26 N2 Cd1 115.6(2) . . ?
O2 C1 O1 121.3(3) . . ?
O2 C1 C2 119.7(3) . . ?
O1 C1 C2 119.0(3) . . ?
O2 C1 Cd1 57.70(16) . . ?
O1 C1 Cd1 63.63(16) . . ?
C2 C1 Cd1 175.4(2) . . ?
C3 C2 C11 119.1(3) . . ?
C3 C2 C1 119.7(3) . . ?
C11 C2 C1 121.2(3) . . ?
C2 C3 C4 121.4(3) . . ?
C2 C3 H3 119.3 . . ?
C4 C3 H3 119.3 . . ?
C3 C4 C5 121.2(3) . . ?
C3 C4 C9 119.5(3) . . ?
C5 C4 C9 119.3(3) . . ?
C6 C5 C4 121.3(3) . . ?
C6 C5 H5A 119.4 . . ?
C4 C5 H5A 119.4 . . ?
C5 C6 C7 119.5(3) . . ?
C5 C6 H6A 120.2 . . ?
C7 C6 H6A 120.2 . . ?
C8 C7 C6 121.5(3) . . ?
C8 C7 H7 119.3 . . ?
C6 C7 H7 119.3 . . ?
C7 C8 C9 120.9(3) . . ?
C7 C8 H8 119.6 . . ?
C9 C8 H8 119.6 . . ?
C8 C9 C10 122.9(3) . . ?
C8 C9 C4 117.5(3) . . ?
C10 C9 C4 119.6(3) . . ?
C11 C10 C9 118.7(3) . . ?
C11 C10 C23 118.6(2) . . ?
C9 C10 C23 122.5(2) . . ?
O6 C11 C10 119.0(3) . . ?
O6 C11 C2 119.3(3) . . ?
C10 C11 C2 121.7(3) . . ?
O3 C12 O4 121.0(3) 2 . ?
O3 C12 C13 119.9(3) 2 . ?
O4 C12 C13 119.0(3) . . ?
C14 C13 C22 118.8(3) . . ?
C14 C13 C12 120.2(3) . . ?
C22 C13 C12 121.0(3) . . ?
C13 C14 C15 121.7(3) . . ?
C13 C14 H14 119.2 . . ?
C15 C14 H14 119.2 . . ?
C14 C15 C16 121.5(3) . . ?
C14 C15 C20 119.2(3) . . ?
C16 C15 C20 119.3(3) . . ?
C17 C16 C15 121.2(3) . . ?
C17 C16 H16 119.4 . . ?
C15 C16 H16 119.4 . . ?
C16 C17 C18 119.6(3) . . ?
C16 C17 H17 120.2 . . ?
C18 C17 H17 120.2 . . ?
C19 C18 C17 121.2(3) . . ?
C19 C18 H18 119.4 . . ?
C17 C18 H18 119.4 . . ?
C18 C19 C20 121.8(3) . . ?
C18 C19 H19 119.1 . . ?
C20 C19 H19 119.1 . . ?
C19 C20 C21 123.9(3) . . ?
C19 C20 C15 116.7(3) . . ?
C21 C20 C15 119.4(3) . . ?
C22 C21 C20 118.9(3) . . ?
C22 C21 C24 118.1(2) . . ?
C20 C21 C24 122.6(2) . . ?
O5 C22 C21 117.6(2) . . ?
O5 C22 C13 120.7(2) . . ?
C21 C22 C13 121.8(3) . . ?
C10 C23 C10 118.2(3) . 2_656 ?
C10 C23 H23A 107.8 . . ?
C10 C23 H23A 107.8 2_656 . ?
C10 C23 H23B 107.8 . . ?
C10 C23 H23B 107.8 2_656 . ?
H23A C23 H23B 107.1 . . ?
C21 C24 C21 117.6(3) 2_655 . ?
C21 C24 H24A 107.9 2_655 . ?
C21 C24 H24A 107.9 . . ?
C21 C24 H24B 107.9 2_655 . ?
C21 C24 H24B 107.9 . . ?
H24A C24 H24B 107.2 . . ?
N1 C25 C33 121.9(4) . . ?
N1 C25 C26 118.0(3) . . ?
C33 C25 C26 120.1(4) . . ?
N2 C26 C30 122.0(4) . . ?
N2 C26 C25 119.1(3) . . ?
C30 C26 C25 118.9(4) . . ?
N2 C27 C28 122.4(4) . . ?
N2 C27 H27 118.8 . . ?
C28 C27 H27 118.8 . . ?
C29 C28 C27 118.5(5) . . ?
C29 C28 H28 120.8 . . ?
C27 C28 H28 120.8 . . ?
C28 C29 C30 121.7(5) . . ?
C28 C29 H29 119.2 . . ?
C30 C29 H29 119.2 . . ?
C29 C30 C26 116.2(5) . . ?
C29 C30 C31 123.9(5) . . ?
C26 C30 C31 119.9(5) . . ?
C32 C31 C30 121.4(6) . . ?
C32 C31 H31 119.3 . . ?
C30 C31 H31 119.3 . . ?
C31 C32 C33 122.0(6) . . ?
C31 C32 H32 119.0 . . ?
C33 C32 H32 119.0 . . ?
C34 C33 C25 116.9(5) . . ?
C34 C33 C32 125.5(5) . . ?
C25 C33 C32 117.6(5) . . ?
C35 C34 C33 121.3(5) . . ?
C35 C34 H34 119.4 . . ?
C33 C34 H34 119.4 . . ?
C34 C35 C36 118.2(5) . . ?
C34 C35 H35 120.9 . . ?
C36 C35 H35 120.9 . . ?
N1 C36 C35 123.1(5) . . ?
N1 C36 H36 118.5 . . ?
C35 C36 H36 118.5 . . ?
C39 N3 C37 113.6(10) . . ?
C39 N3 C38 124.2(10) . . ?
C37 N3 C38 122.2(8) . . ?
N3 C37 H37A 109.5 . . ?
N3 C37 H37B 109.5 . . ?
H37A C37 H37B 109.5 . . ?
N3 C37 H37C 109.5 . . ?
H37A C37 H37C 109.5 . . ?
H37B C37 H37C 109.5 . . ?
N3 C38 H38A 109.5 . . ?
N3 C38 H38B 109.5 . . ?
H38A C38 H38B 109.5 . . ?
N3 C38 H38C 109.5 . . ?
H38A C38 H38C 109.5 . . ?
H38B C38 H38C 109.5 . . ?
N3 C39 O7 125.9(15) . . ?
N3 C39 H39 117.1 . . ?
O7 C39 H39 117.1 . . ?

loop_
_geom_bond_atom_site_label_1
_geom_bond_atom_site_label_2
_geom_bond_distance
_geom_bond_site_symmetry_2
_geom_bond_publ_flag
Cd1 O4 2.251(2) . ?
Cd1 O3 2.275(2) . ?
Cd1 O2 2.311(2) . ?
Cd1 N2 2.312(3) . ?
Cd1 N1 2.338(3) . ?
Cd1 O1 2.441(2) . ?
Cd1 C1 2.723(3) . ?
O1 C1 1.263(4) . ?
O2 C1 1.253(4) . ?
O3 C12 1.244(4) 2 ?
O4 C12 1.260(4) . ?
O5 C22 1.355(3) . ?
O5 H5 0.8200 . ?
O6 C11 1.356(4) . ?
O6 H6 0.8200 . ?
N1 C36 1.319(5) . ?
N1 C25 1.343(5) . ?
N2 C27 1.315(4) . ?
N2 C26 1.348(4) . ?
C1 C2 1.494(4) . ?
C2 C3 1.359(4) . ?
C2 C11 1.431(4) . ?
C3 C4 1.404(4) . ?
C3 H3 0.9300 . ?
C4 C5 1.415(4) . ?
C4 C9 1.424(4) . ?
C5 C6 1.352(5) . ?
C5 H5A 0.9300 . ?
C6 C7 1.395(5) . ?
C6 H6A 0.9300 . ?
C7 C8 1.358(4) . ?
C7 H7 0.9300 . ?
C8 C9 1.418(4) . ?
C8 H8 0.9300 . ?
C9 C10 1.423(4) . ?
C10 C11 1.379(4) . ?
C10 C23 1.520(3) . ?
C12 O3 1.244(4) 2 ?
C12 C13 1.486(4) . ?
C13 C14 1.374(4) . ?
C13 C22 1.423(4) . ?
C14 C15 1.389(4) . ?
C14 H14 0.9300 . ?
C15 C16 1.414(4) . ?
C15 C20 1.433(4) . ?
C16 C17 1.361(5) . ?
C16 H16 0.9300 . ?
C17 C18 1.387(6) . ?
C17 H17 0.9300 . ?
C18 C19 1.357(5) . ?
C18 H18 0.9300 . ?
C19 C20 1.417(4) . ?
C19 H19 0.9300 . ?
C20 C21 1.423(4) . ?
C21 C22 1.372(4) . ?
C21 C24 1.509(3) . ?
C23 C10 1.520(3) 2_656 ?
C23 H23A 0.9700 . ?
C23 H23B 0.9700 . ?
C24 C21 1.509(3) 2_655 ?
C24 H24A 0.9700 . ?
C24 H24B 0.9700 . ?
C25 C33 1.404(6) . ?
C25 C26 1.430(6) . ?
C26 C30 1.395(6) . ?
C27 C28 1.379(7) . ?
C27 H27 0.9300 . ?
C28 C29 1.344(8) . ?
C28 H28 0.9300 . ?
C29 C30 1.388(8) . ?
C29 H29 0.9300 . ?
C30 C31 1.411(8) . ?
C31 C32 1.308(9) . ?
C31 H31 0.9300 . ?
C32 C33 1.442(9) . ?
C32 H32 0.9300 . ?
C33 C34 1.382(8) . ?
C34 C35 1.343(8) . ?
C34 H34 0.9300 . ?
C35 C36 1.384(6) . ?
C35 H35 0.9300 . ?
C36 H36 0.9300 . ?
O7 C39 1.305(11) . ?
N3 C39 1.224(14) . ?
N3 C37 1.401(10) . ?
N3 C38 1.462(10) . ?
C37 H37A 0.9600 . ?
C37 H37B 0.9600 . ?
C37 H37C 0.9600 . ?
C38 H38A 0.9600 . ?
C38 H38B 0.9600 . ?
C38 H38C 0.9600 . ?
C39 H39 0.9300 . ?

loop_
_geom_torsion_atom_site_label_1
_geom_torsion_atom_site_label_2
_geom_torsion_atom_site_label_3
_geom_torsion_atom_site_label_4
_geom_torsion
_geom_torsion_site_symmetry_1
_geom_torsion_site_symmetry_2
_geom_torsion_site_symmetry_3
_geom_torsion_site_symmetry_4
_geom_torsion_publ_flag
O4 Cd1 O1 C1 -100.4(2) . . . . ?
O3 Cd1 O1 C1 12.2(3) . . . . ?
O2 Cd1 O1 C1 -1.20(17) . . . . ?
N2 Cd1 O1 C1 158.8(2) . . . . ?
N1 Cd1 O1 C1 87.41(19) . . . . ?
O4 Cd1 O2 C1 86.26(19) . . . . ?
O3 Cd1 O2 C1 -171.79(19) . . . . ?
N2 Cd1 O2 C1 -29.8(2) . . . . ?
N1 Cd1 O2 C1 -90.48(19) . . . . ?
O1 Cd1 O2 C1 1.21(18) . . . . ?
O4 Cd1 O3 C12 26.6(6) . . . 2 ?
O2 Cd1 O3 C12 -72.1(6) . . . 2 ?
N2 Cd1 O3 C12 135.3(6) . . . 2 ?
N1 Cd1 O3 C12 -161.0(6) . . . 2 ?
O1 Cd1 O3 C12 -83.1(7) . . . 2 ?
C1 Cd1 O3 C12 -76.5(6) . . . 2 ?
O3 Cd1 O4 C12 52.2(2) . . . . ?
O2 Cd1 O4 C12 148.1(2) . . . . ?
N2 Cd1 O4 C12 -69.2(2) . . . . ?
O1 Cd1 O4 C12 -157.3(2) . . . . ?
C1 Cd1 O4 C12 175.5(2) . . . . ?
O3 Cd1 N1 C36 55.2(3) . . . . ?
O2 Cd1 N1 C36 -39.1(3) . . . . ?
N2 Cd1 N1 C36 178.5(4) . . . . ?
O1 Cd1 N1 C36 -94.0(3) . . . . ?
C1 Cd1 N1 C36 -66.4(3) . . . . ?
O3 Cd1 N1 C25 -128.3(3) . . . . ?
O2 Cd1 N1 C25 137.4(3) . . . . ?
N2 Cd1 N1 C25 -5.0(3) . . . . ?
O1 Cd1 N1 C25 82.5(3) . . . . ?
C1 Cd1 N1 C25 110.1(3) . . . . ?
O4 Cd1 N2 C27 -0.5(3) . . . . ?
O3 Cd1 N2 C27 -109.5(3) . . . . ?
O2 Cd1 N2 C27 114.4(3) . . . . ?
N1 Cd1 N2 C27 -178.6(4) . . . . ?
O1 Cd1 N2 C27 89.5(3) . . . . ?
C1 Cd1 N2 C27 100.1(3) . . . . ?
O4 Cd1 N2 C26 -176.7(3) . . . . ?
O3 Cd1 N2 C26 74.4(3) . . . . ?
O2 Cd1 N2 C26 -61.7(3) . . . . ?
N1 Cd1 N2 C26 5.2(2) . . . . ?
O1 Cd1 N2 C26 -86.6(3) . . . . ?
C1 Cd1 N2 C26 -76.1(3) . . . . ?
Cd1 O2 C1 O1 -2.2(3) . . . . ?
Cd1 O2 C1 C2 175.5(2) . . . . ?
Cd1 O1 C1 O2 2.1(3) . . . . ?
Cd1 O1 C1 C2 -175.7(2) . . . . ?
O4 Cd1 C1 O2 -96.88(19) . . . . ?
O3 Cd1 C1 O2 9.6(2) . . . . ?
N2 Cd1 C1 O2 158.94(18) . . . . ?
N1 Cd1 C1 O2 89.34(19) . . . . ?
O1 Cd1 C1 O2 -177.9(3) . . . . ?
O4 Cd1 C1 O1 81.0(2) . . . . ?
O3 Cd1 C1 O1 -172.55(17) . . . . ?
O2 Cd1 C1 O1 177.9(3) . . . . ?
N2 Cd1 C1 O1 -23.2(2) . . . . ?
N1 Cd1 C1 O1 -92.80(19) . . . . ?
O2 C1 C2 C3 3.2(4) . . . . ?
O1 C1 C2 C3 -179.0(3) . . . . ?
O2 C1 C2 C11 -175.1(3) . . . . ?
O1 C1 C2 C11 2.8(4) . . . . ?
C11 C2 C3 C4 1.7(4) . . . . ?
C1 C2 C3 C4 -176.6(3) . . . . ?
C2 C3 C4 C5 178.5(3) . . . . ?
C2 C3 C4 C9 -0.4(4) . . . . ?
C3 C4 C5 C6 -177.8(3) . . . . ?
C5 C6 C7 C8 -0.5(6) . . . . ?
C6 C7 C8 C9 -0.2(5) . . . . ?
C7 C8 C9 C10 -179.6(3) . . . . ?
C7 C8 C9 C4 1.3(4) . . . . ?
C3 C4 C9 C8 177.2(3) . . . . ?
C5 C4 C9 C8 -1.7(4) . . . . ?
C3 C4 C9 C10 -2.0(4) . . . . ?
C5 C4 C9 C10 179.1(3) . . . . ?
C8 C9 C10 C11 -176.0(3) . . . . ?
C4 C9 C10 C11 3.1(4) . . . . ?
C8 C9 C10 C23 -1.5(4) . . . . ?
C4 C9 C10 C23 177.7(3) . . . . ?
C9 C10 C11 O6 177.8(3) . . . . ?
C23 C10 C11 O6 3.0(4) . . . . ?
C9 C10 C11 C2 -1.9(4) . . . . ?
C23 C10 C11 C2 -176.7(3) . . . . ?
C3 C2 C11 O6 179.8(3) . . . . ?
C1 C2 C11 O6 -2.0(4) . . . . ?
C3 C2 C11 C10 -0.5(4) . . . . ?
C1 C2 C11 C10 177.8(3) . . . . ?
Cd1 O4 C12 O3 2.2(4) . . . 2 ?
Cd1 O4 C12 C13 179.9(2) . . . . ?
O3 C12 C13 C14 -14.3(5) 2 . . . ?
O4 C12 C13 C14 168.0(3) . . . . ?
O3 C12 C13 C22 166.9(3) 2 . . . ?
O4 C12 C13 C22 -10.8(5) . . . . ?
C22 C13 C14 C15 -2.3(5) . . . . ?
C12 C13 C14 C15 178.8(3) . . . . ?
C13 C14 C15 C16 177.1(3) . . . . ?
C13 C14 C15 C20 -2.6(5) . . . . ?
C14 C15 C16 C17 179.6(3) . . . . ?
C20 C15 C16 C17 -0.7(5) . . . . ?
C15 C16 C17 C18 -2.4(6) . . . . ?
C16 C17 C18 C19 2.8(6) . . . . ?
C17 C18 C19 C20 0.1(5) . . . . ?
C18 C19 C20 C21 175.0(3) . . . . ?
C18 C19 C20 C15 -3.1(5) . . . . ?
C14 C15 C20 C19 -176.9(3) . . . . ?
C16 C15 C20 C19 3.4(4) . . . . ?
C14 C15 C20 C21 4.9(4) . . . . ?
C16 C15 C20 C21 -174.8(3) . . . . ?
C19 C20 C21 C22 179.7(3) . . . . ?
C15 C20 C21 C22 -2.2(4) . . . . ?
C19 C20 C21 C24 -7.3(4) . . . . ?
C15 C20 C21 C24 170.8(3) . . . . ?
C20 C21 C22 O5 177.0(2) . . . . ?
C24 C21 C22 O5 3.7(4) . . . . ?
C20 C21 C22 C13 -2.8(4) . . . . ?
C24 C21 C22 C13 -176.1(3) . . . . ?
C14 C13 C22 O5 -174.7(3) . . . . ?
C12 C13 C22 O5 4.2(4) . . . . ?
C14 C13 C22 C21 5.1(4) . . . . ?
C12 C13 C22 C21 -176.1(3) . . . . ?
C11 C10 C23 C10 -121.5(3) . . . 2_656 ?
C9 C10 C23 C10 63.9(2) . . . 2_656 ?
C22 C21 C24 C21 -65.8(2) . . . 2_655 ?
C20 C21 C24 C21 121.2(3) . . . 2_655 ?
C36 N1 C25 C33 0.5(6) . . . . ?
Cd1 N1 C25 C33 -176.2(4) . . . . ?
C36 N1 C25 C26 -178.8(4) . . . . ?
Cd1 N1 C25 C26 4.4(5) . . . . ?
C27 N2 C26 C30 -0.8(6) . . . . ?
Cd1 N2 C26 C30 175.6(4) . . . . ?
C27 N2 C26 C25 178.6(4) . . . . ?
Cd1 N2 C26 C25 -5.1(5) . . . . ?
N1 C25 C26 N2 0.4(6) . . . . ?
C33 C25 C26 N2 -179.0(4) . . . . ?
N1 C25 C26 C30 179.8(4) . . . . ?
C33 C25 C26 C30 0.4(7) . . . . ?
C26 N2 C27 C28 0.5(7) . . . . ?
Cd1 N2 C27 C28 -175.6(5) . . . . ?
N2 C27 C28 C29 -1.7(10) . . . . ?
C27 C28 C29 C30 3.3(12) . . . . ?
C28 C29 C30 C26 -3.5(12) . . . . ?
C28 C29 C30 C31 178.7(8) . . . . ?
N2 C26 C30 C29 2.3(9) . . . . ?
C25 C26 C30 C29 -177.1(6) . . . . ?
N2 C26 C30 C31 -179.8(6) . . . . ?
C25 C26 C30 C31 0.8(9) . . . . ?
N1 C25 C33 C34 -0.2(8) . . . . ?
N1 C25 C33 C32 179.8(6) . . . . ?
C26 C25 C33 C32 -0.9(9) . . . . ?
C31 C32 C33 C34 -179.9(9) . . . . ?
C31 C32 C33 C25 0.1(14) . . . . ?
C25 C33 C34 C35 -0.8(11) . . . . ?
C32 C33 C34 C35 179.2(8) . . . . ?
C33 C34 C35 C36 1.5(12) . . . . ?
C25 N1 C36 C35 0.2(7) . . . . ?
Cd1 N1 C36 C35 176.6(4) . . . . ?
